data_1569830
loop_
_publ_author_name
'Kamin, Ashlyn A.'
'Clayton, Tara D.'
'Otteson, Claire E.'
'Gannon, Paige M.'
'Krajewski, Sebastian'
'Kaminsky, Werner'
'Jasti, Ramesh'
'Xiao, Dianne J.'

_publ_section_title
;
 Synthesis and metalation of polycatechol nanohoops derived from
 fluorocycloparaphenylenes.
;
_journal_issue 36
_journal_name_full 'Chemical science'
_journal_page_first 9724
_journal_page_last 9732
_journal_paper_doi 10.1039/d3sc03561a
_journal_volume 14
_journal_year 2023
_chemical_formula_moiety 'C72 H44 F4 [+solvent]'
_chemical_formula_sum 'C72 H44 F4'
_chemical_formula_weight 985.07
_chemical_name_systematic tetrafluoro[12]cycloparaphenylene
_space_group_IT_number 14
_space_group_name_Hall '-P 2ybc'
_space_group_name_H-M_alt 'P 1 21/c 1'
_symmetry_cell_setting monoclinic
_symmetry_Int_Tables_number 14
_symmetry_space_group_name_Hall '-P 2ybc'
_symmetry_space_group_name_H-M 'P 1 21/c 1'
_atom_sites_solution_hydrogens geom
_atom_sites_solution_primary direct
_atom_sites_solution_secondary difmap
_audit_conform_dict_location ftp://ftp.iucr.org/pub/cif_core.dic
_audit_conform_dict_name cif_core.dic
_audit_conform_dict_version 2.4.5
_audit_creation_date 2023-07-06T15:54:15-00:00
_audit_creation_method 'WinGX routine CIF_UPDATE'
_audit_update_record
;
2023-07-07 deposited with the CCDC.	2023-08-17 downloaded from the CCDC.
;
_cell_angle_alpha 90
_cell_angle_beta 108.289(3)
_cell_angle_gamma 90
_cell_formula_units_Z 2
_cell_length_a 19.7037(19)
_cell_length_b 8.3789(8)
_cell_length_c 21.004(2)
_cell_measurement_reflns_used 4164
_cell_measurement_temperature 100(2)
_cell_measurement_theta_max 26.33
_cell_measurement_theta_min 2.66
_cell_measurement_wavelength 0.7288
_cell_volume 3292.5(5)
_computing_cell_refinement 'SAINT V8.40B integration software'
_computing_data_collection 'Bruker APEX2 software'
_computing_data_reduction 'SORTAV (Blessing, 1995)'
_computing_molecular_graphics 'ORTEP-3 for Windows (Farrugia, 2012)'
_computing_publication_material 'WinGX publication routines (Farrugia, 2012)'
_computing_structure_refinement 'SHELXL-2019/2 (Sheldrick, 2019)'
_computing_structure_solution 'SHELXS-2013 (Sheldrick, 2008)'
_diffrn_ambient_temperature 100(2)
_diffrn_detector 'APEX-II CCD'
_diffrn_measured_fraction_theta_full 0.988
_diffrn_measured_fraction_theta_max 0.935
_diffrn_measurement_device '\k-geometry diffractometer'
_diffrn_measurement_device_type CCD
_diffrn_measurement_method '\f or \w oscillation scans'
_diffrn_radiation_monochromator graphite
_diffrn_radiation_probe x-ray
_diffrn_radiation_type synchrotron
_diffrn_radiation_wavelength 0.7288
_diffrn_reflns_av_unetI/netI 0.0272
_diffrn_reflns_Laue_measured_fraction_full 0.988
_diffrn_reflns_Laue_measured_fraction_max 0.935
_diffrn_reflns_limit_h_max 22
_diffrn_reflns_limit_h_min -24
_diffrn_reflns_limit_k_max 10
_diffrn_reflns_limit_k_min 0
_diffrn_reflns_limit_l_max 26
_diffrn_reflns_limit_l_min 0
_diffrn_reflns_number 6324
_diffrn_reflns_point_group_measured_fraction_full 0.988
_diffrn_reflns_point_group_measured_fraction_max 0.935
_diffrn_reflns_theta_full 25.93
_diffrn_reflns_theta_max 27.106
_diffrn_reflns_theta_min 2.041
_diffrn_source 'ALS-U Lawrence Berkeley National Laboratory'
_diffrn_source_type 'ALS-U Beamline 12.2.1'
_diffrn_standards_number 0
_exptl_absorpt_coefficient_mu 0.068
_exptl_absorpt_correction_T_max 0.745
_exptl_absorpt_correction_T_min 0.587
_exptl_absorpt_correction_type multi-scan
_exptl_absorpt_process_details
;
        TWINABS - Bruker AXS scaling for twinned crystals - Version 2012/1
;
_exptl_crystal_colour colorless
_exptl_crystal_density_diffrn 0.994
_exptl_crystal_density_method 'not measured'
_exptl_crystal_description needle
_exptl_crystal_F_000 1024
_exptl_crystal_recrystallization_method 'Re-crystallisation from solvent: trichloroethylene/n-heptane'
_exptl_crystal_size_max 0.3
_exptl_crystal_size_mid 0.09
_exptl_crystal_size_min 0.04
_refine_diff_density_max 0.592
_refine_diff_density_min -0.362
_refine_diff_density_rms 0.063
_refine_ls_extinction_method none
_refine_ls_goodness_of_fit_ref 1.033
_refine_ls_hydrogen_treatment constr
_refine_ls_matrix_type full
_refine_ls_number_constraints 0
_refine_ls_number_parameters 362
_refine_ls_number_reflns 6324
_refine_ls_number_restraints 180
_refine_ls_restrained_S_all 1.02
_refine_ls_R_factor_all 0.0802
_refine_ls_R_factor_gt 0.0706
_refine_ls_shift/su_max 0
_refine_ls_shift/su_mean 0
_refine_ls_structure_factor_coef Fsqd
_refine_ls_weighting_details 'w=1/[\s^2^(Fo^2^)+(0.1591P)^2^+1.1411P] where P=(Fo^2^+2Fc^2^)/3'
_refine_ls_weighting_scheme calc
_refine_ls_wR_factor_gt 0.2148
_refine_ls_wR_factor_ref 0.224
_reflns_Friedel_coverage 0
_reflns_number_gt 5358
_reflns_number_total 6324
_reflns_threshold_expression 'I > 2\s(I)'
_cod_data_source_file d3sc03561a2.cif
_cod_data_source_block TC_252_TCE_hept_synchrotron_data
_cod_depositor_comments 'Adding full bibliography for 1569828--1569831.cif.'
_cod_original_cell_volume 3292.4(6)
_cod_original_sg_symbol_H-M 'P 21/c'
_cod_database_code 1569830
_shelx_estimated_absorpt_t_min 0.98
_shelx_estimated_absorpt_t_max 0.997
_shelx_shelxl_version_number 2019/3

loop_
_symmetry_equiv_pos_as_xyz
'x, y, z'
'-x, y+1/2, -z+1/2'
'-x, -y, -z'
'x, -y-1/2, z-1/2'

loop_
_atom_site_label
_atom_site_type_symbol
_atom_site_fract_x
_atom_site_fract_y
_atom_site_fract_z
_atom_site_U_iso_or_equiv
_atom_site_adp_type
_atom_site_occupancy
_atom_site_site_symmetry_order
_atom_site_calc_flag
_atom_site_refinement_flags_posn
_atom_site_refinement_flags_adp
_atom_site_refinement_flags_occupancy
_atom_site_disorder_assembly
_atom_site_disorder_group
C1 C 0.04585(15) 0.7554(4) 0.22064(16) 0.0427(7) Uani 1 1 d D . . . .
C2 C 0.07436(17) 0.7611(4) 0.16739(17) 0.0503(8) Uani 1 1 d D . . . .
H2 H 0.044056 0.787228 0.1237 0.06 Uiso 0.5 1 calc R U P A 2
C3 C 0.14563(17) 0.7296(4) 0.17727(17) 0.0513(8) Uani 1 1 d D . . . .
H3 H 0.163081 0.735869 0.140007 0.062 Uiso 0.5 1 calc R U P B 2
C4 C 0.19275(15) 0.6891(3) 0.23935(15) 0.0407(6) Uani 1 1 d D . . . .
C5 C 0.16527(15) 0.6970(4) 0.29376(15) 0.0423(6) Uani 1 1 d D . . . .
H5 H 0.196397 0.680817 0.33807 0.051 Uiso 0.5 1 calc R U P C 2
C6 C 0.09412(15) 0.7277(4) 0.28355(17) 0.0471(7) Uani 1 1 d D . . . .
H6 H 0.077346 0.729956 0.321294 0.057 Uiso 0.5 1 calc R U P D 2
C7 C 0.26426(14) 0.6204(3) 0.24545(15) 0.0396(6) Uani 1 1 d D . . . .
C8 C 0.30138(15) 0.6617(4) 0.20100(17) 0.0436(7) Uani 1 1 d D . . . .
H8 H 0.289005 0.756786 0.175341 0.052 Uiso 1 1 calc R U . . .
C9 C 0.35610(15) 0.5659(3) 0.19373(16) 0.0410(6) Uani 1 1 d D . . . .
H9 H 0.379562 0.595015 0.162242 0.049 Uiso 1 1 calc R U . . .
C10 C 0.37721(14) 0.4272(3) 0.23200(14) 0.0358(6) Uani 1 1 d D . . . .
C11 C 0.34621(14) 0.3982(3) 0.28271(14) 0.0375(6) Uani 1 1 d D . . . .
H11 H 0.363438 0.312532 0.313138 0.045 Uiso 1 1 calc R U . . .
C12 C 0.29095(14) 0.4925(4) 0.28905(15) 0.0398(6) Uani 1 1 d D . . . .
H12 H 0.270764 0.469949 0.323626 0.048 Uiso 1 1 calc R U . . .
C13 C 0.41843(14) 0.3022(3) 0.20935(14) 0.0347(6) Uani 1 1 d D . . . .
C14 C 0.45725(14) 0.3374(3) 0.16620(15) 0.0370(6) Uani 1 1 d D . . . .
H14 H 0.47158 0.444432 0.162674 0.044 Uiso 1 1 calc R U . . .
C15 C 0.47551(14) 0.2198(3) 0.12822(14) 0.0352(6) Uani 1 1 d D . . . .
H15 H 0.500197 0.24792 0.097587 0.042 Uiso 1 1 calc R U . . .
C16 C 0.45795(13) 0.0597(3) 0.13446(14) 0.0351(6) Uani 1 1 d D . . . .
C17 C 0.42899(14) 0.0215(3) 0.18529(14) 0.0366(6) Uani 1 1 d D . . . .
H17 H 0.423076 -0.087356 0.195071 0.044 Uiso 1 1 calc R U . . .
C18 C 0.40884(14) 0.1396(3) 0.22155(14) 0.0359(6) Uani 1 1 d D . . . .
H18 H 0.388207 0.110862 0.255183 0.043 Uiso 1 1 calc R U . . .
C19 C 0.45635(14) -0.0627(3) 0.08283(13) 0.0335(6) Uani 1 1 d D . . . .
C20 C 0.42036(15) -0.0280(3) 0.01510(14) 0.0377(6) Uani 1 1 d D . . . .
H20 H 0.410692 0.080058 0.001557 0.045 Uiso 1 1 calc R U . . .
C21 C 0.39878(14) -0.1480(3) -0.03219(14) 0.0384(6) Uani 1 1 d D . . . .
H21 H 0.37345 -0.121296 -0.07738 0.046 Uiso 1 1 calc R U . . .
C22 C 0.41373(13) -0.3080(3) -0.01438(13) 0.0337(6) Uani 1 1 d D . . . .
C23 C 0.45933(14) -0.3399(3) 0.05022(14) 0.0355(6) Uani 1 1 d D . . . .
H23 H 0.477094 -0.445007 0.061536 0.043 Uiso 1 1 calc R U . . .
C24 C 0.47893(13) -0.2199(3) 0.09796(14) 0.0353(6) Uani 1 1 d D . . . .
H24 H 0.508448 -0.245366 0.14202 0.042 Uiso 1 1 calc R U . . .
C25 C 0.37137(14) -0.4356(3) -0.05823(14) 0.0359(6) Uani 1 1 d D . . . .
C26 C 0.34336(14) -0.4246(3) -0.12762(14) 0.0380(6) Uani 1 1 d D . . . .
H26 H 0.36334 -0.350417 -0.150962 0.046 Uiso 1 1 calc R U . . .
C27 C 0.28645(14) -0.5206(4) -0.16351(15) 0.0402(6) Uani 1 1 d D . . . .
H27 H 0.268417 -0.510631 -0.210918 0.048 Uiso 1 1 calc R U . . .
C28 C 0.25536(14) -0.6311(3) -0.13135(15) 0.0401(6) Uani 1 1 d D . . . .
C29 C 0.29091(17) -0.6571(4) -0.06351(17) 0.0489(8) Uani 1 1 d D . . . .
H29 H 0.27548 -0.741553 -0.041175 0.059 Uiso 1 1 calc R U . . .
C30 C 0.34767(16) -0.5642(4) -0.02796(16) 0.0469(7) Uani 1 1 d D . . . .
H30 H 0.371276 -0.587405 0.017945 0.056 Uiso 1 1 calc R U . . .
C31 C 0.18230(15) -0.6978(3) -0.16377(16) 0.0430(7) Uani 1 1 d D . . . .
C32 C 0.13678(15) -0.6288(4) -0.22281(16) 0.0478(7) Uani 1 1 d D . . . .
H32 H 0.156025 -0.560215 -0.248806 0.057 Uiso 1 1 calc R U . . .
C33 C 0.06375(15) -0.6604(4) -0.24344(17) 0.0479(7) Uani 1 1 d D . . . .
H33 H 0.034247 -0.612911 -0.283693 0.058 Uiso 1 1 calc R U . . .
C34 C 0.03267(14) -0.7580(4) -0.20759(17) 0.0440(7) Uani 1 1 d D . . . .
C35 C 0.07946(17) -0.8410(4) -0.1528(2) 0.0561(9) Uani 1 1 d D . . . .
H35 H 0.060891 -0.917584 -0.129257 0.067 Uiso 1 1 calc R U . . .
C36 C 0.15224(17) -0.8116(4) -0.13310(19) 0.0544(8) Uani 1 1 d D . . . .
H36 H 0.182752 -0.871836 -0.097114 0.065 Uiso 1 1 calc R U . . .
F1 F 0.0742(2) 0.7413(7) 0.3399(2) 0.0722(12) Uani 0.5 1 d . . P E 1
F2 F 0.2086(2) 0.6802(5) 0.3579(2) 0.0632(10) Uani 0.5 1 d . . P F 1
F3 F 0.1632(3) 0.7117(9) 0.1234(2) 0.0893(18) Uani 0.5 1 d . . P G 1
F4 F 0.0288(3) 0.7760(8) 0.1050(3) 0.0858(16) Uani 0.5 1 d . . P H 1

loop_
_atom_site_aniso_label
_atom_site_aniso_U_11
_atom_site_aniso_U_22
_atom_site_aniso_U_33
_atom_site_aniso_U_23
_atom_site_aniso_U_13
_atom_site_aniso_U_12
C1 0.0399(13) 0.0407(15) 0.0477(17) -0.0022(13) 0.0139(13) 0.0000(12)
C2 0.0449(15) 0.0555(19) 0.0465(18) 0.0019(15) 0.0086(14) 0.0067(14)
C3 0.0472(15) 0.060(2) 0.0498(18) -0.0013(16) 0.0199(15) 0.0009(15)
C4 0.0376(13) 0.0380(15) 0.0486(17) -0.0019(13) 0.0164(12) -0.0031(11)
C5 0.0395(14) 0.0459(16) 0.0410(15) -0.0025(13) 0.0119(12) -0.0041(12)
C6 0.0407(14) 0.0480(17) 0.0552(19) -0.0030(15) 0.0188(14) 0.0001(13)
C7 0.0372(13) 0.0356(14) 0.0457(16) -0.0016(12) 0.0126(13) -0.0034(11)
C8 0.0413(14) 0.0366(15) 0.0575(19) 0.0033(13) 0.0223(14) -0.0019(12)
C9 0.0434(14) 0.0342(14) 0.0492(16) 0.0016(12) 0.0202(13) -0.0048(11)
C10 0.0353(12) 0.0322(14) 0.0402(14) -0.0058(11) 0.0122(11) -0.0071(10)
C11 0.0367(13) 0.0382(14) 0.0385(15) -0.0027(12) 0.0130(11) -0.0024(11)
C12 0.0369(13) 0.0438(15) 0.0396(15) -0.0027(12) 0.0133(12) -0.0040(11)
C13 0.0334(12) 0.0342(14) 0.0357(14) 0.0000(11) 0.0099(11) -0.0037(10)
C14 0.0372(12) 0.0329(13) 0.0411(15) -0.0034(11) 0.0124(12) -0.0068(11)
C15 0.0358(12) 0.0345(14) 0.0379(14) -0.0006(11) 0.0152(11) -0.0045(10)
C16 0.0323(12) 0.0369(14) 0.0344(13) 0.0020(11) 0.0078(11) -0.0024(10)
C17 0.0390(13) 0.0330(13) 0.0377(14) 0.0003(11) 0.0118(11) -0.0013(11)
C18 0.0400(13) 0.0341(14) 0.0365(14) 0.0035(11) 0.0162(12) -0.0023(11)
C19 0.0359(12) 0.0306(13) 0.0346(13) 0.0015(11) 0.0119(11) -0.0012(10)
C20 0.0422(14) 0.0310(13) 0.0379(15) 0.0037(11) 0.0100(12) 0.0018(11)
C21 0.0393(13) 0.0389(15) 0.0353(14) 0.0027(12) 0.0093(12) 0.0011(11)
C22 0.0328(11) 0.0342(13) 0.0356(14) -0.0018(11) 0.0129(11) -0.0007(10)
C23 0.0344(12) 0.0305(13) 0.0408(15) 0.0003(11) 0.0105(11) 0.0023(10)
C24 0.0340(12) 0.0361(14) 0.0346(14) 0.0007(11) 0.0091(11) -0.0009(10)
C25 0.0345(12) 0.0339(14) 0.0376(14) -0.0030(11) 0.0087(11) 0.0019(10)
C26 0.0350(12) 0.0397(15) 0.0398(15) -0.0036(12) 0.0122(11) 0.0022(11)
C27 0.0338(12) 0.0468(16) 0.0389(15) -0.0070(13) 0.0098(11) 0.0028(11)
C28 0.0350(12) 0.0351(14) 0.0479(16) -0.0060(12) 0.0095(12) 0.0050(11)
C29 0.0518(16) 0.0362(15) 0.0555(19) 0.0021(14) 0.0121(15) -0.0089(13)
C30 0.0474(15) 0.0419(17) 0.0443(16) 0.0029(13) 0.0044(13) -0.0017(13)
C31 0.0391(14) 0.0352(15) 0.0521(17) -0.0054(13) 0.0107(13) 0.0036(11)
C32 0.0415(14) 0.0525(18) 0.0469(17) -0.0040(14) 0.0104(13) -0.0038(13)
C33 0.0407(14) 0.0532(19) 0.0478(18) -0.0035(14) 0.0109(13) -0.0016(13)
C34 0.0375(13) 0.0379(15) 0.0547(18) -0.0037(13) 0.0114(13) -0.0005(12)
C35 0.0429(15) 0.0478(18) 0.073(2) 0.0165(17) 0.0110(16) -0.0040(13)
C36 0.0417(15) 0.0455(17) 0.068(2) 0.0050(16) 0.0061(15) 0.0020(13)
F1 0.060(2) 0.096(3) 0.065(3) -0.009(3) 0.027(2) -0.003(2)
F2 0.062(2) 0.072(3) 0.057(2) -0.009(2) 0.022(2) -0.006(2)
F3 0.066(3) 0.152(6) 0.054(3) 0.006(3) 0.026(2) 0.009(3)
F4 0.065(3) 0.128(5) 0.066(3) 0.014(3) 0.022(2) 0.005(3)

loop_
_atom_type_symbol
_atom_type_description
_atom_type_scat_dispersion_real
_atom_type_scat_dispersion_imag
_atom_type_scat_source
C C 0.0024 0.0017 'International Tables Vol C Tables 4.2.6.8 and 6.1.1.4'
H H 0 0 'International Tables Vol C Tables 4.2.6.8 and 6.1.1.4'
F F 0.0146 0.0109 'International Tables Vol C Tables 4.2.6.8 and 6.1.1.4'

loop_
_geom_angle_atom_site_label_1
_geom_angle_atom_site_label_2
_geom_angle_atom_site_label_3
_geom_angle
_geom_angle_site_symmetry_1
_geom_angle_site_symmetry_3
_geom_angle_publ_flag
C6 C1 C2 116.1(3) . . ?
C6 C1 C34 122.9(3) . 3 ?
C2 C1 C34 120.5(3) . 3 ?
F4 C2 C3 120.2(4) . . ?
F4 C2 C1 118.0(3) . . ?
C3 C2 C1 121.2(3) . . ?
C3 C2 H2 119.4 . . ?
C1 C2 H2 119.4 . . ?
F3 C3 C2 115.5(4) . . ?
F3 C3 C4 120.8(3) . . ?
C2 C3 C4 122.6(3) . . ?
C2 C3 H3 118.7 . . ?
C4 C3 H3 118.7 . . ?
C3 C4 C5 115.9(3) . . ?
C3 C4 C7 120.8(3) . . ?
C5 C4 C7 122.8(3) . . ?
F2 C5 C6 117.8(3) . . ?
F2 C5 C4 121.2(3) . . ?
C6 C5 C4 121.0(3) . . ?
C6 C5 H5 119.5 . . ?
C4 C5 H5 119.5 . . ?
F1 C6 C5 115.9(3) . . ?
F1 C6 C1 121.1(3) . . ?
C5 C6 C1 122.8(3) . . ?
C5 C6 H6 118.6 . . ?
C1 C6 H6 118.6 . . ?
C8 C7 C12 117.3(2) . . ?
C8 C7 C4 121.7(3) . . ?
C12 C7 C4 120.2(2) . . ?
C9 C8 C7 121.1(3) . . ?
C9 C8 H8 119.5 . . ?
C7 C8 H8 119.5 . . ?
C8 C9 C10 121.1(3) . . ?
C8 C9 H9 119.4 . . ?
C10 C9 H9 119.4 . . ?
C9 C10 C11 117.2(2) . . ?
C9 C10 C13 119.5(3) . . ?
C11 C10 C13 122.0(2) . . ?
C12 C11 C10 121.1(3) . . ?
C12 C11 H11 119.5 . . ?
C10 C11 H11 119.5 . . ?
C11 C12 C7 121.3(3) . . ?
C11 C12 H12 119.4 . . ?
C7 C12 H12 119.4 . . ?
C14 C13 C18 117.2(2) . . ?
C14 C13 C10 121.7(2) . . ?
C18 C13 C10 120.2(2) . . ?
C15 C14 C13 121.4(2) . . ?
C15 C14 H14 119.3 . . ?
C13 C14 H14 119.3 . . ?
C14 C15 C16 120.7(2) . . ?
C14 C15 H15 119.6 . . ?
C16 C15 H15 119.6 . . ?
C17 C16 C15 117.6(2) . . ?
C17 C16 C19 118.7(2) . . ?
C15 C16 C19 122.8(2) . . ?
C18 C17 C16 121.0(3) . . ?
C18 C17 H17 119.5 . . ?
C16 C17 H17 119.5 . . ?
C17 C18 C13 120.9(2) . . ?
C17 C18 H18 119.5 . . ?
C13 C18 H18 119.5 . . ?
C24 C19 C20 116.7(2) . . ?
C24 C19 C16 123.6(2) . . ?
C20 C19 C16 118.9(2) . . ?
C21 C20 C19 121.3(3) . . ?
C21 C20 H20 119.3 . . ?
C19 C20 H20 119.3 . . ?
C20 C21 C22 120.9(3) . . ?
C20 C21 H21 119.6 . . ?
C22 C21 H21 119.6 . . ?
C23 C22 C21 117.4(2) . . ?
C23 C22 C25 121.9(2) . . ?
C21 C22 C25 119.6(2) . . ?
C24 C23 C22 120.8(2) . . ?
C24 C23 H23 119.6 . . ?
C22 C23 H23 119.6 . . ?
C23 C24 C19 121.6(2) . . ?
C23 C24 H24 119.2 . . ?
C19 C24 H24 119.2 . . ?
C26 C25 C30 116.5(3) . . ?
C26 C25 C22 124.3(3) . . ?
C30 C25 C22 118.3(3) . . ?
C25 C26 C27 121.1(3) . . ?
C25 C26 H26 119.5 . . ?
C27 C26 H26 119.5 . . ?
C26 C27 C28 121.5(3) . . ?
C26 C27 H27 119.3 . . ?
C28 C27 H27 119.3 . . ?
C29 C28 C27 116.3(3) . . ?
C29 C28 C31 120.7(3) . . ?
C27 C28 C31 122.3(3) . . ?
C30 C29 C28 121.9(3) . . ?
C30 C29 H29 119 . . ?
C28 C29 H29 119 . . ?
C29 C30 C25 121.2(3) . . ?
C29 C30 H30 119.4 . . ?
C25 C30 H30 119.4 . . ?
C36 C31 C32 116.5(3) . . ?
C36 C31 C28 122.5(3) . . ?
C32 C31 C28 120.3(3) . . ?
C33 C32 C31 120.5(3) . . ?
C33 C32 H32 119.7 . . ?
C31 C32 H32 119.7 . . ?
C34 C33 C32 122.4(3) . . ?
C34 C33 H33 118.8 . . ?
C32 C33 H33 118.8 . . ?
C33 C34 C35 116.7(3) . . ?
C33 C34 C1 120.4(3) . 3 ?
C35 C34 C1 122.3(3) . 3 ?
C36 C35 C34 120.4(3) . . ?
C36 C35 H35 119.8 . . ?
C34 C35 H35 119.8 . . ?
C31 C36 C35 122.6(3) . . ?
C31 C36 H36 118.7 . . ?
C35 C36 H36 118.7 . . ?

loop_
_geom_bond_atom_site_label_1
_geom_bond_atom_site_label_2
_geom_bond_distance
_geom_bond_site_symmetry_2
_geom_bond_publ_flag
C1 C6 1.384(5) . ?
C1 C2 1.401(4) . ?
C1 C34 1.484(4) 3 ?
C2 F4 1.341(6) . ?
C2 C3 1.379(4) . ?
C2 H2 0.95 . ?
C3 F3 1.292(6) . ?
C3 C4 1.385(5) . ?
C3 H3 0.95 . ?
C4 C5 1.411(4) . ?
C4 C7 1.490(4) . ?
C5 F2 1.358(5) . ?
C5 C6 1.374(4) . ?
C5 H5 0.95 . ?
C6 F1 1.363(6) . ?
C6 H6 0.95 . ?
C7 C8 1.398(4) . ?
C7 C12 1.400(4) . ?
C8 C9 1.391(4) . ?
C8 H8 0.95 . ?
C9 C10 1.400(4) . ?
C9 H9 0.95 . ?
C10 C11 1.405(4) . ?
C10 C13 1.492(4) . ?
C11 C12 1.385(4) . ?
C11 H11 0.95 . ?
C12 H12 0.95 . ?
C13 C14 1.389(4) . ?
C13 C18 1.410(4) . ?
C14 C15 1.385(4) . ?
C14 H14 0.95 . ?
C15 C16 1.402(4) . ?
C15 H15 0.95 . ?
C16 C17 1.396(4) . ?
C16 C19 1.486(4) . ?
C17 C18 1.381(4) . ?
C17 H17 0.95 . ?
C18 H18 0.95 . ?
C19 C24 1.395(4) . ?
C19 C20 1.407(4) . ?
C20 C21 1.383(4) . ?
C20 H20 0.95 . ?
C21 C22 1.398(4) . ?
C21 H21 0.95 . ?
C22 C23 1.398(4) . ?
C22 C25 1.485(4) . ?
C23 C24 1.386(4) . ?
C23 H23 0.95 . ?
C24 H24 0.95 . ?
C25 C26 1.390(4) . ?
C25 C30 1.403(4) . ?
C26 C27 1.394(4) . ?
C26 H26 0.95 . ?
C27 C28 1.396(4) . ?
C27 H27 0.95 . ?
C28 C29 1.394(4) . ?
C28 C31 1.494(4) . ?
C29 C30 1.375(4) . ?
C29 H29 0.95 . ?
C30 H30 0.95 . ?
C31 C36 1.384(5) . ?
C31 C32 1.406(4) . ?
C32 C33 1.392(4) . ?
C32 H32 0.95 . ?
C33 C34 1.378(5) . ?
C33 H33 0.95 . ?
C34 C35 1.412(5) . ?
C35 C36 1.384(4) . ?
C35 H35 0.95 . ?
C36 H36 0.95 . ?
